data_7124474
loop_
_publ_author_name
'Ramos, Alberto'
'Anti\~nolo, Antonio'
'Carrillo-Hermosilla, Fernando'
'Fern\'andez-Gal\'an, Rafael'
'Rodr\'iguez-Di\'eguez, Antonio'
'Garc\'ia-Viv\'o, Daniel'

_publ_section_title
;
 Carbodiimides as catalysts for the reduction of CO<sub>2</sub> with
 boranes.
;
_journal_issue 37
_journal_name_full 'Chemical communications (Cambridge, England)'
_journal_page_first 4700
_journal_page_last 4703
_journal_paper_doi 10.1039/c8cc02139b
_journal_volume 54
_journal_year 2018
_chemical_formula_sum 'C23 H44 B2 N2'
_chemical_formula_weight 370.22
_space_group_crystal_system triclinic
_space_group_IT_number 2
_space_group_name_Hall '-P 1'
_space_group_name_H-M_alt 'P -1'
_symmetry_space_group_name_Hall '-P 1'
_symmetry_space_group_name_H-M 'P -1'
_atom_sites_solution_hydrogens mixed
_audit_creation_method SHELXL-2014
_audit_update_record
;
2018-03-13 deposited with the CCDC.
2018-04-13 downloaded from the CCDC.
;
_cell_angle_alpha 69.154(2)
_cell_angle_beta 84.904(2)
_cell_angle_gamma 79.674(2)
_cell_formula_units_Z 4
_cell_length_a 9.8852(7)
_cell_length_b 15.1771(9)
_cell_length_c 16.6307(12)
_cell_measurement_reflns_used 11518
_cell_measurement_temperature 100(2)
_cell_measurement_theta_max 26.38
_cell_measurement_theta_min 2.35
_cell_volume 2293.1(3)
_computing_cell_refinement 'Bruker Apex II'
_computing_data_collection 'Bruker ApexII'
_computing_data_reduction 'Bruker Apex II'
_computing_publication_material 'SHELXL-2014 (Sheldrick, 2014)'
_computing_structure_refinement 'SHELXL-2014 (Sheldrick, 2014)'
_computing_structure_solution 'SHELXL-2014 (Sheldrick, 2014)'
_diffrn_ambient_temperature 100(2)
_diffrn_measured_fraction_theta_full 0.999
_diffrn_measured_fraction_theta_max 0.997
_diffrn_measurement_device_type 'Bruker D8 Venture'
_diffrn_measurement_method 'Phi and Omega Scans'
_diffrn_radiation_type MoK\a
_diffrn_radiation_wavelength 0.71069
_diffrn_reflns_av_R_equivalents 0.1103
_diffrn_reflns_av_unetI/netI 0.0903
_diffrn_reflns_Laue_measured_fraction_full 0.999
_diffrn_reflns_Laue_measured_fraction_max 0.997
_diffrn_reflns_limit_h_max 12
_diffrn_reflns_limit_h_min -12
_diffrn_reflns_limit_k_max 18
_diffrn_reflns_limit_k_min -19
_diffrn_reflns_limit_l_max 20
_diffrn_reflns_limit_l_min -20
_diffrn_reflns_number 42373
_diffrn_reflns_point_group_measured_fraction_full 0.999
_diffrn_reflns_point_group_measured_fraction_max 0.997
_diffrn_reflns_theta_full 25.240
_diffrn_reflns_theta_max 26.439
_diffrn_reflns_theta_min 2.271
_diffrn_source 'fine-focus sealed tube'
_exptl_absorpt_coefficient_mu 0.060
_exptl_absorpt_correction_T_max 0.745
_exptl_absorpt_correction_T_min 0.482
_exptl_absorpt_correction_type empirical
_exptl_absorpt_process_details 'Bruker SADABS (Bruker, 1999)'
_exptl_crystal_colour white
_exptl_crystal_density_diffrn 1.072
_exptl_crystal_description Prismatic
_exptl_crystal_F_000 824
_exptl_crystal_size_max 0.17
_exptl_crystal_size_mid 0.14
_exptl_crystal_size_min 0.12
_refine_diff_density_max 0.329
_refine_diff_density_min -0.349
_refine_diff_density_rms 0.072
_refine_ls_extinction_method none
_refine_ls_goodness_of_fit_ref 1.049
_refine_ls_hydrogen_treatment mixed
_refine_ls_matrix_type full
_refine_ls_number_parameters 503
_refine_ls_number_reflns 9420
_refine_ls_number_restraints 0
_refine_ls_restrained_S_all 1.049
_refine_ls_R_factor_all 0.1008
_refine_ls_R_factor_gt 0.0654
_refine_ls_shift/su_max 0.000
_refine_ls_shift/su_mean 0.000
_refine_ls_structure_factor_coef Fsqd
_refine_ls_weighting_details 'w=1/[\s^2^(Fo^2^)+(0.0836P)^2^+0.6482P] where P=(Fo^2^+2Fc^2^)/3'
_refine_ls_weighting_scheme calc
_refine_ls_wR_factor_gt 0.1603
_refine_ls_wR_factor_ref 0.1855
_reflns_Friedel_coverage 0.000
_reflns_number_gt 6494
_reflns_number_total 9420
_reflns_threshold_expression 'I > 2\s(I)'
_cod_data_source_file c8cc02139b2.cif
_cod_data_source_block Compound2
_cod_depositor_comments
;
The following automatic conversions were performed:

'_exptl_absorpt_correction_type' value 'Empirical' changed to
'empirical' according to
/home/data/users/saulius/crontab/automatic-downloads/current/RSC/lib/dictionaries/cif_core.dic
dictionary named 'cif_core.dic' version 2.4.2 from 2011-04-26.

Automatic conversion script
Id: cif_fix_values 5376 2017-05-30 11:51:03Z andrius 
;
_cod_database_code 7124474
_shelx_space_group_comment
;
The symmetry employed for this shelxl refinement is uniquely defined
by the following loop, which should always be used as a source of
symmetry information in preference to the above space-group names.
They are only intended as comments.
;
_shelxl_version_number 2014-3

loop_
_space_group_symop_operation_xyz
'x, y, z'
'-x, -y, -z'

loop_
_atom_site_label
_atom_site_type_symbol
_atom_site_fract_x
_atom_site_fract_y
_atom_site_fract_z
_atom_site_U_iso_or_equiv
_atom_site_adp_type
_atom_site_occupancy
_atom_site_site_symmetry_order
_atom_site_calc_flag
_atom_site_refinement_flags_posn
_atom_site_refinement_flags_adp
C1 C 0.1903(2) 0.29222(14) 0.69170(12) 0.0223(4) Uani 1 1 d . .
H1 H 0.0949 0.2983 0.6952 0.027 Uiso 1 1 calc R U
C2 C 0.4247(2) 0.22679(15) 0.56538(13) 0.0276(5) Uani 1 1 d . .
H2 H 0.3544 0.2818 0.5384 0.033 Uiso 1 1 calc R U
C3 C 0.5675(2) 0.25299(16) 0.53055(13) 0.0320(5) Uani 1 1 d . .
H3A H 0.5765 0.2579 0.4706 0.038 Uiso 1 1 calc R U
H3B H 0.5718 0.3155 0.5326 0.038 Uiso 1 1 calc R U
C4 C 0.6905(2) 0.18265(17) 0.57870(14) 0.0342(5) Uani 1 1 d . .
H4A H 0.7701 0.2151 0.5654 0.041 Uiso 1 1 calc R U
H4B H 0.7103 0.1304 0.5566 0.041 Uiso 1 1 calc R U
C5 C 0.6724(2) 0.14045(15) 0.67714(13) 0.0283(5) Uani 1 1 d . .
H5A H 0.6899 0.1867 0.7013 0.034 Uiso 1 1 calc R U
H5B H 0.7415 0.0842 0.6986 0.034 Uiso 1 1 calc R U
C6 C 0.5297(2) 0.11256(14) 0.71033(13) 0.0235(4) Uani 1 1 d . .
H6 H 0.5237 0.0962 0.7730 0.028 Uiso 1 1 calc R U
C7 C 0.5094(2) 0.02508(15) 0.68846(14) 0.0321(5) Uani 1 1 d . .
H7A H 0.5902 -0.0233 0.7060 0.038 Uiso 1 1 calc R U
H7B H 0.4316 -0.0011 0.7224 0.038 Uiso 1 1 calc R U
C8 C 0.4852(3) 0.04462(17) 0.59341(16) 0.0401(6) Uani 1 1 d . .
H8A H 0.5735 0.0442 0.5630 0.048 Uiso 1 1 calc R U
H8B H 0.4442 -0.0071 0.5895 0.048 Uiso 1 1 calc R U
C9 C 0.3927(3) 0.13925(18) 0.54791(14) 0.0379(6) Uani 1 1 d . .
H9A H 0.2979 0.1320 0.5656 0.045 Uiso 1 1 calc R U
H9B H 0.4008 0.1520 0.4864 0.045 Uiso 1 1 calc R U
C10 C 0.1941(2) 0.12176(15) 0.74261(15) 0.0303(5) Uani 1 1 d . .
H10 H 0.2354 0.0757 0.7150 0.036 Uiso 1 1 calc R U
C11 C 0.2266(3) 0.07618(18) 0.83782(16) 0.0477(7) Uani 1 1 d . .
H11A H 0.3245 0.0632 0.8443 0.071 Uiso 1 1 d R U
H11B H 0.1895 0.0176 0.8624 0.071 Uiso 1 1 d R U
H11C H 0.1862 0.1194 0.8669 0.071 Uiso 1 1 d R U
C12 C 0.0402(2) 0.14031(19) 0.7292(2) 0.0505(7) Uani 1 1 d . .
H12A H -0.0047 0.1766 0.7636 0.076 Uiso 1 1 d R U
H12B H 0.0062 0.0807 0.7460 0.076 Uiso 1 1 d R U
H12C H 0.0217 0.1757 0.6696 0.076 Uiso 1 1 d R U
C13 C 0.0101(2) 0.46523(17) 0.66502(16) 0.0386(6) Uani 1 1 d . .
H13A H -0.0291 0.4318 0.6359 0.058 Uiso 1 1 d R U
H13B H -0.0365 0.5300 0.6488 0.058 Uiso 1 1 d R U
H13C H 0.0001 0.4343 0.7261 0.058 Uiso 1 1 d R U
C14 C 0.1617(2) 0.46429(14) 0.64041(13) 0.0250(4) Uani 1 1 d . .
H14 H 0.1953 0.5063 0.6646 0.030 Uiso 1 1 calc R U
C15 C 0.1827(3) 0.50521(18) 0.54304(14) 0.0405(6) Uani 1 1 d . .
H15A H 0.2782 0.5097 0.5292 0.061 Uiso 1 1 d R U
H15B H 0.1287 0.5675 0.5206 0.061 Uiso 1 1 d R U
H15C H 0.1547 0.4637 0.5178 0.061 Uiso 1 1 d R U
C16 C 0.4976(2) 0.43300(14) 0.65138(12) 0.0227(4) Uani 1 1 d . .
H16 H 0.4869 0.4528 0.5891 0.027 Uiso 1 1 calc R U
C17 C 0.4574(2) 0.52130(14) 0.67937(14) 0.0290(5) Uani 1 1 d . .
H17A H 0.5291 0.5608 0.6591 0.035 Uiso 1 1 calc R U
H17B H 0.3736 0.5583 0.6509 0.035 Uiso 1 1 calc R U
C18 C 0.4348(2) 0.50003(16) 0.77689(14) 0.0318(5) Uani 1 1 d . .
H18A H 0.5236 0.4894 0.8023 0.038 Uiso 1 1 calc R U
H18B H 0.3809 0.5561 0.7857 0.038 Uiso 1 1 calc R U
C19 C 0.3623(2) 0.41380(15) 0.82506(13) 0.0273(5) Uani 1 1 d . .
H19A H 0.2651 0.4318 0.8129 0.033 Uiso 1 1 calc R U
H19B H 0.3713 0.3979 0.8864 0.033 Uiso 1 1 calc R U
C20 C 0.4179(2) 0.32435(13) 0.80180(12) 0.0213(4) Uani 1 1 d . .
H20 H 0.3610 0.2751 0.8319 0.026 Uiso 1 1 calc R U
C21 C 0.5685(2) 0.28299(15) 0.82568(13) 0.0273(5) Uani 1 1 d . .
H21A H 0.5882 0.2194 0.8223 0.033 Uiso 1 1 calc R U
H21B H 0.5789 0.2764 0.8851 0.033 Uiso 1 1 calc R U
C22 C 0.6770(2) 0.34152(16) 0.76975(14) 0.0305(5) Uani 1 1 d . .
H22A H 0.6848 0.3917 0.7916 0.037 Uiso 1 1 calc R U
H22B H 0.7652 0.3000 0.7766 0.037 Uiso 1 1 calc R U
C23 C 0.6481(2) 0.38755(15) 0.67312(13) 0.0268(4) Uani 1 1 d . .
H23A H 0.6747 0.3392 0.6467 0.032 Uiso 1 1 calc R U
H23B H 0.7059 0.4364 0.6475 0.032 Uiso 1 1 calc R U
C24 C 0.2469(2) 0.21284(14) 1.15933(12) 0.0233(4) Uani 1 1 d . .
H24 H 0.3418 0.2077 1.1506 0.028 Uiso 1 1 calc R U
C25 C -0.0053(2) 0.34691(15) 1.04664(13) 0.0275(5) Uani 1 1 d . .
H25 H 0.0583 0.3772 1.0662 0.033 Uiso 1 1 calc R U
C26 C -0.1536(2) 0.39336(16) 1.06000(15) 0.0364(5) Uani 1 1 d . .
H26A H -0.1624 0.3969 1.1174 0.044 Uiso 1 1 calc R U
H26B H -0.1680 0.4583 1.0194 0.044 Uiso 1 1 calc R U
C27 C -0.2678(2) 0.34233(19) 1.04952(17) 0.0436(6) Uani 1 1 d . .
H27A H -0.3523 0.3653 1.0753 0.052 Uiso 1 1 calc R U
H27B H -0.2828 0.3597 0.9886 0.052 Uiso 1 1 calc R U
C28 C -0.2389(2) 0.23320(18) 1.08966(16) 0.0371(5) Uani 1 1 d . .
H28A H -0.3042 0.2071 1.0679 0.045 Uiso 1 1 calc R U
H28B H -0.2545 0.2151 1.1514 0.045 Uiso 1 1 calc R U
C29 C -0.0918(2) 0.18740(16) 1.07189(13) 0.0293(5) Uani 1 1 d . .
H29 H -0.0793 0.1188 1.1051 0.035 Uiso 1 1 calc R U
C30 C -0.0696(3) 0.20185(19) 0.97482(15) 0.0403(6) Uani 1 1 d . .
H30A H 0.0096 0.1567 0.9682 0.048 Uiso 1 1 calc R U
H30B H -0.1490 0.1863 0.9554 0.048 Uiso 1 1 calc R U
C31 C -0.0473(3) 0.3026(2) 0.91532(15) 0.0470(7) Uani 1 1 d . .
H31A H 0.0011 0.2975 0.8634 0.056 Uiso 1 1 calc R U
H31B H -0.1367 0.3409 0.8986 0.056 Uiso 1 1 calc R U
C32 C 0.0325(2) 0.35642(17) 0.95244(14) 0.0372(6) Uani 1 1 d . .
H32A H 0.0167 0.4236 0.9172 0.045 Uiso 1 1 calc R U
H32B H 0.1300 0.3332 0.9483 0.045 Uiso 1 1 calc R U
C33 C 0.2459(2) 0.13818(16) 1.05289(13) 0.0300(5) Uani 1 1 d . .
H33 H 0.2026 0.1675 0.9967 0.036 Uiso 1 1 calc R U
C34 C 0.2232(3) 0.03459(17) 1.08849(16) 0.0436(6) Uani 1 1 d . .
H34A H 0.2674 0.0028 1.1427 0.065 Uiso 1 1 d R U
H34B H 0.2614 0.0034 1.0486 0.065 Uiso 1 1 d R U
H34C H 0.1263 0.0321 1.0965 0.065 Uiso 1 1 d R U
C35 C 0.3985(3) 0.1449(2) 1.03764(17) 0.0481(7) Uani 1 1 d . .
H35A H 0.4106 0.2107 1.0188 0.072 Uiso 1 1 d R U
H35B H 0.4348 0.1184 0.9942 0.072 Uiso 1 1 d R U
H35C H 0.4464 0.1100 1.0902 0.072 Uiso 1 1 d R U
C36 C 0.2680(2) 0.29243(16) 1.25882(14) 0.0297(5) Uani 1 1 d . .
H36 H 0.2344 0.2799 1.3185 0.036 Uiso 1 1 calc R U
C37 C 0.2353(3) 0.39937(18) 1.2128(2) 0.0516(7) Uani 1 1 d . .
H37A H 0.2756 0.4154 1.1557 0.077 Uiso 1 1 d R U
H37B H 0.2728 0.4315 1.2439 0.077 Uiso 1 1 d R U
H37C H 0.1375 0.4190 1.2095 0.077 Uiso 1 1 d R U
C38 C 0.4217(2) 0.25766(19) 1.26219(18) 0.0444(6) Uani 1 1 d . .
H38A H 0.4380 0.1892 1.2869 0.067 Uiso 1 1 d R U
H38B H 0.4623 0.2840 1.2971 0.067 Uiso 1 1 d R U
H38C H 0.4621 0.2774 1.2052 0.067 Uiso 1 1 d R U
C39 C -0.0597(2) 0.28028(13) 1.30214(12) 0.0228(4) Uani 1 1 d . .
H39 H -0.0626 0.3482 1.2682 0.027 Uiso 1 1 calc R U
C40 C -0.2045(2) 0.25398(14) 1.30660(13) 0.0273(5) Uani 1 1 d . .
H40A H -0.2657 0.2884 1.3382 0.033 Uiso 1 1 calc R U
H40B H -0.2379 0.2759 1.2485 0.033 Uiso 1 1 calc R U
C41 C -0.2134(2) 0.14756(15) 1.34873(14) 0.0288(5) Uani 1 1 d . .
H41A H -0.3006 0.1367 1.3345 0.035 Uiso 1 1 calc R U
H41B H -0.2132 0.1309 1.4107 0.035 Uiso 1 1 calc R U
C42 C -0.0972(2) 0.08018(14) 1.32240(13) 0.0269(5) Uani 1 1 d . .
H42A H -0.1198 0.0773 1.2679 0.032 Uiso 1 1 calc R U
H42B H -0.0945 0.0166 1.3649 0.032 Uiso 1 1 calc R U
C43 C 0.0476(2) 0.10757(13) 1.31320(12) 0.0224(4) Uani 1 1 d . .
H43 H 0.1089 0.0686 1.2847 0.027 Uiso 1 1 calc R U
C44 C 0.1105(2) 0.09337(15) 1.39981(13) 0.0287(5) Uani 1 1 d . .
H44A H 0.1150 0.0269 1.4362 0.034 Uiso 1 1 calc R U
H44B H 0.2039 0.1070 1.3887 0.034 Uiso 1 1 calc R U
C45 C 0.0316(2) 0.15538(16) 1.44883(13) 0.0314(5) Uani 1 1 d . .
H45A H 0.0884 0.1521 1.4948 0.038 Uiso 1 1 calc R U
H45B H -0.0503 0.1287 1.4753 0.038 Uiso 1 1 calc R U
C46 C -0.0117(2) 0.26091(16) 1.39420(14) 0.0314(5) Uani 1 1 d . .
H46A H 0.0654 0.2942 1.3893 0.038 Uiso 1 1 calc R U
H46B H -0.0858 0.2882 1.4247 0.038 Uiso 1 1 calc R U
B1 B 0.4145(2) 0.20300(15) 0.66738(14) 0.0199(4) Uani 1 1 d . .
B2 B 0.4014(2) 0.35312(15) 0.70001(13) 0.0188(4) Uani 1 1 d . .
B3 B 0.0173(2) 0.23513(16) 1.10225(13) 0.0220(5) Uani 1 1 d . .
B4 B 0.0433(2) 0.21780(15) 1.25504(13) 0.0185(4) Uani 1 1 d . .
N1 N 0.26289(16) 0.20733(11) 0.70398(10) 0.0215(4) Uani 1 1 d . .
N2 N 0.24765(16) 0.36895(11) 0.67463(10) 0.0199(3) Uani 1 1 d . .
N3 N 0.17421(16) 0.19006(12) 1.10952(10) 0.0223(4) Uani 1 1 d . .
N4 N 0.18919(16) 0.24282(11) 1.22134(10) 0.0216(4) Uani 1 1 d . .
H1B1 H 0.456(2) 0.2754(14) 0.6777(12) 0.017(5) Uiso 1 1 d . .
H1B3 H -0.019(2) 0.2305(14) 1.1820(13) 0.020(5) Uiso 1 1 d . .

loop_
_atom_site_aniso_label
_atom_site_aniso_U_11
_atom_site_aniso_U_22
_atom_site_aniso_U_33
_atom_site_aniso_U_23
_atom_site_aniso_U_13
_atom_site_aniso_U_12
C1 0.0160(9) 0.0288(11) 0.0247(10) -0.0131(8) 0.0016(8) -0.0027(8)
C2 0.0277(11) 0.0317(11) 0.0206(10) -0.0081(8) -0.0019(8) 0.0010(9)
C3 0.0377(13) 0.0347(12) 0.0213(10) -0.0079(9) 0.0093(9) -0.0081(10)
C4 0.0259(11) 0.0404(13) 0.0347(12) -0.0141(10) 0.0138(9) -0.0064(10)
C5 0.0220(11) 0.0281(11) 0.0322(11) -0.0106(9) 0.0018(9) 0.0018(8)
C6 0.0229(10) 0.0239(10) 0.0217(10) -0.0082(8) 0.0039(8) 0.0000(8)
C7 0.0318(12) 0.0239(11) 0.0392(13) -0.0129(9) 0.0065(10) -0.0008(9)
C8 0.0459(14) 0.0397(13) 0.0449(14) -0.0277(11) 0.0106(11) -0.0108(11)
C9 0.0396(13) 0.0549(15) 0.0273(12) -0.0238(11) 0.0016(10) -0.0089(11)
C10 0.0272(11) 0.0267(11) 0.0444(13) -0.0211(10) 0.0119(9) -0.0114(9)
C11 0.0613(18) 0.0368(14) 0.0426(14) -0.0071(11) 0.0183(12) -0.0254(12)
C12 0.0284(13) 0.0425(14) 0.094(2) -0.0377(15) 0.0143(13) -0.0167(11)
C13 0.0266(12) 0.0322(12) 0.0457(14) -0.0053(10) 0.0002(10) 0.0060(9)
C14 0.0229(10) 0.0222(10) 0.0253(10) -0.0046(8) -0.0042(8) 0.0020(8)
C15 0.0399(14) 0.0425(14) 0.0254(12) 0.0015(10) -0.0035(10) 0.0018(11)
C16 0.0232(10) 0.0237(10) 0.0195(9) -0.0044(8) 0.0005(8) -0.0065(8)
C17 0.0296(11) 0.0221(10) 0.0340(12) -0.0052(9) 0.0005(9) -0.0107(9)
C18 0.0355(12) 0.0287(11) 0.0366(12) -0.0172(9) 0.0041(10) -0.0086(9)
C19 0.0287(11) 0.0315(11) 0.0235(10) -0.0120(9) 0.0020(8) -0.0054(9)
C20 0.0245(10) 0.0207(9) 0.0179(9) -0.0034(7) 0.0005(8) -0.0093(8)
C21 0.0300(11) 0.0294(11) 0.0209(10) -0.0061(8) -0.0049(8) -0.0044(9)
C22 0.0217(11) 0.0355(12) 0.0348(12) -0.0119(9) -0.0054(9) -0.0043(9)
C23 0.0219(10) 0.0302(11) 0.0281(11) -0.0079(9) 0.0027(8) -0.0094(8)
C24 0.0169(10) 0.0265(10) 0.0217(10) -0.0032(8) 0.0029(8) -0.0040(8)
C25 0.0262(11) 0.0276(11) 0.0247(10) -0.0028(8) -0.0030(8) -0.0066(9)
C26 0.0363(13) 0.0313(12) 0.0310(12) -0.0018(9) -0.0021(10) 0.0030(10)
C27 0.0246(12) 0.0565(16) 0.0437(14) -0.0129(12) -0.0054(10) 0.0016(11)
C28 0.0229(11) 0.0549(15) 0.0380(13) -0.0178(11) -0.0010(9) -0.0140(10)
C29 0.0290(11) 0.0343(12) 0.0258(11) -0.0096(9) -0.0023(9) -0.0088(9)
C30 0.0359(13) 0.0601(16) 0.0319(12) -0.0224(11) -0.0048(10) -0.0102(12)
C31 0.0473(15) 0.0654(18) 0.0216(11) -0.0090(11) -0.0044(10) -0.0030(13)
C32 0.0384(13) 0.0380(13) 0.0219(11) 0.0043(9) 0.0013(9) -0.0042(10)
C33 0.0314(12) 0.0379(12) 0.0190(10) -0.0119(9) 0.0033(8) 0.0006(9)
C34 0.0547(16) 0.0381(13) 0.0373(13) -0.0177(11) 0.0012(11) 0.0029(12)
C35 0.0345(14) 0.0710(18) 0.0381(14) -0.0249(13) 0.0127(11) -0.0006(13)
C36 0.0256(11) 0.0363(12) 0.0322(11) -0.0150(9) 0.0015(9) -0.0124(9)
C37 0.0418(15) 0.0344(14) 0.085(2) -0.0242(14) -0.0086(14) -0.0115(11)
C38 0.0292(13) 0.0467(15) 0.0637(17) -0.0224(13) -0.0117(12) -0.0105(11)
C39 0.0264(11) 0.0160(9) 0.0233(10) -0.0044(8) 0.0039(8) -0.0038(8)
C40 0.0232(11) 0.0268(11) 0.0272(11) -0.0072(8) 0.0054(8) 0.0005(8)
C41 0.0221(11) 0.0315(11) 0.0297(11) -0.0063(9) 0.0057(8) -0.0088(9)
C42 0.0328(12) 0.0194(10) 0.0274(11) -0.0051(8) 0.0025(9) -0.0096(8)
C43 0.0225(10) 0.0190(9) 0.0232(10) -0.0063(8) 0.0035(8) -0.0014(8)
C44 0.0283(11) 0.0242(10) 0.0244(10) 0.0013(8) -0.0015(8) -0.0014(9)
C45 0.0333(12) 0.0391(12) 0.0197(10) -0.0072(9) -0.0009(9) -0.0070(10)
C46 0.0356(12) 0.0337(12) 0.0292(11) -0.0162(9) 0.0069(9) -0.0091(10)
B1 0.0188(11) 0.0221(11) 0.0212(11) -0.0105(9) 0.0024(8) -0.0044(8)
B2 0.0170(10) 0.0202(10) 0.0188(10) -0.0063(8) 0.0004(8) -0.0031(8)
B3 0.0222(11) 0.0265(11) 0.0150(10) -0.0041(8) 0.0009(8) -0.0053(9)
B4 0.0178(11) 0.0177(10) 0.0186(10) -0.0043(8) 0.0010(8) -0.0043(8)
N1 0.0187(8) 0.0216(8) 0.0274(9) -0.0126(7) 0.0050(7) -0.0055(6)
N2 0.0162(8) 0.0214(8) 0.0208(8) -0.0065(6) -0.0002(6) -0.0015(6)
N3 0.0208(9) 0.0266(9) 0.0181(8) -0.0069(7) 0.0019(6) -0.0032(7)
N4 0.0189(8) 0.0242(8) 0.0212(8) -0.0062(7) 0.0012(6) -0.0067(7)

loop_
_atom_type_symbol
_atom_type_description
_atom_type_scat_dispersion_real
_atom_type_scat_dispersion_imag
_atom_type_scat_source
C C 0.0033 0.0016 'International Tables Vol C Tables 4.2.6.8 and 6.1.1.4'
H H 0.0000 0.0000 'International Tables Vol C Tables 4.2.6.8 and 6.1.1.4'
B B 0.0013 0.0007 'International Tables Vol C Tables 4.2.6.8 and 6.1.1.4'
N N 0.0061 0.0033 'International Tables Vol C Tables 4.2.6.8 and 6.1.1.4'

loop_
_geom_angle_atom_site_label_1
_geom_angle_atom_site_label_2
_geom_angle_atom_site_label_3
_geom_angle
N1 C1 N2 122.44(17)
C3 C2 C9 113.53(18)
C3 C2 B1 109.73(17)
C9 C2 B1 107.55(17)
C4 C3 C2 115.41(17)
C3 C4 C5 115.89(17)
C4 C5 C6 115.33(17)
C5 C6 C7 110.22(16)
C5 C6 B1 108.37(16)
C7 C6 B1 111.38(17)
C8 C7 C6 115.50(18)
C9 C8 C7 114.85(18)
C8 C9 C2 115.19(19)
N1 C10 C12 114.60(19)
N1 C10 C11 109.08(17)
C12 C10 C11 111.3(2)
N2 C14 C13 114.22(17)
N2 C14 C15 109.52(17)
C13 C14 C15 110.96(18)
C23 C16 C17 110.49(16)
C23 C16 B2 108.03(15)
C17 C16 B2 111.04(16)
C18 C17 C16 115.72(17)
C19 C18 C17 115.27(17)
C18 C19 C20 114.40(17)
C21 C20 C19 113.88(16)
C21 C20 B2 110.01(16)
C19 C20 B2 107.33(15)
C20 C21 C22 115.84(16)
C23 C22 C21 115.74(16)
C22 C23 C16 115.07(17)
N3 C24 N4 121.83(18)
C32 C25 C26 113.74(17)
C32 C25 B3 107.09(17)
C26 C25 B3 110.44(17)
C27 C26 C25 115.75(19)
C28 C27 C26 114.81(19)
C27 C28 C29 114.72(19)
C28 C29 C30 110.39(18)
C28 C29 B3 108.92(18)
C30 C29 B3 110.45(17)
C31 C30 C29 115.9(2)
C32 C31 C30 116.48(19)
C31 C32 C25 114.89(19)
N3 C33 C34 109.86(17)
N3 C33 C35 113.99(18)
C34 C33 C35 111.1(2)
N4 C36 C37 109.80(18)
N4 C36 C38 114.72(18)
C37 C36 C38 111.6(2)
C40 C39 C46 110.11(16)
C40 C39 B4 108.18(16)
C46 C39 B4 111.11(16)
C41 C40 C39 115.35(17)
C40 C41 C42 115.14(16)
C41 C42 C43 115.73(16)
C42 C43 C44 113.99(16)
C42 C43 B4 110.18(16)
C44 C43 B4 106.86(16)
C45 C44 C43 114.70(17)
C44 C45 C46 115.15(17)
C45 C46 C39 115.69(17)
N1 B1 C2 113.12(16)
N1 B1 C6 120.97(16)
C2 B1 C6 107.88(16)
N2 B2 C20 112.56(15)
N2 B2 C16 120.36(16)
C20 B2 C16 107.85(15)
N3 B3 C25 112.16(16)
N3 B3 C29 120.83(17)
C25 B3 C29 107.81(17)
N4 B4 C43 112.55(16)
N4 B4 C39 121.25(16)
C43 B4 C39 107.70(15)
C1 N1 C10 119.04(16)
C1 N1 B1 117.31(16)
C10 N1 B1 123.29(15)
C1 N2 C14 119.00(16)
C1 N2 B2 117.01(15)
C14 N2 B2 123.75(15)
C24 N3 C33 119.32(17)
C24 N3 B3 116.46(16)
C33 N3 B3 123.40(16)
C24 N4 C36 119.00(16)
C24 N4 B4 117.19(16)
C36 N4 B4 123.69(16)

loop_
_geom_bond_atom_site_label_1
_geom_bond_atom_site_label_2
_geom_bond_distance
C1 N1 1.313(2)
C1 N2 1.315(3)
C2 C3 1.542(3)
C2 C9 1.546(3)
C2 B1 1.601(3)
C3 C4 1.536(3)
C4 C5 1.538(3)
C5 C6 1.544(3)
C6 C7 1.545(3)
C6 B1 1.605(3)
C7 C8 1.534(3)
C8 C9 1.533(4)
C10 N1 1.486(3)
C10 C12 1.518(3)
C10 C11 1.523(3)
C13 C14 1.517(3)
C14 N2 1.483(2)
C14 C15 1.524(3)
C16 C23 1.540(3)
C16 C17 1.546(3)
C16 B2 1.614(3)
C17 C18 1.540(3)
C18 C19 1.535(3)
C19 C20 1.537(3)
C20 C21 1.536(3)
C20 B2 1.606(3)
C21 C22 1.543(3)
C22 C23 1.537(3)
C24 N3 1.311(3)
C24 N4 1.316(3)
C25 C32 1.539(3)
C25 C26 1.542(3)
C25 B3 1.602(3)
C26 C27 1.533(3)
C27 C28 1.532(4)
C28 C29 1.546(3)
C29 C30 1.551(3)
C29 B3 1.606(3)
C30 C31 1.541(4)
C31 C32 1.531(4)
C33 N3 1.490(2)
C33 C34 1.521(3)
C33 C35 1.523(3)
C36 N4 1.481(3)
C36 C37 1.515(3)
C36 C38 1.515(3)
C39 C40 1.543(3)
C39 C46 1.554(3)
C39 B4 1.610(3)
C40 C41 1.530(3)
C41 C42 1.538(3)
C42 C43 1.541(3)
C43 C44 1.548(3)
C43 B4 1.602(3)
C44 C45 1.526(3)
C45 C46 1.537(3)
B1 N1 1.566(3)
B2 N2 1.568(3)
B3 N3 1.575(3)
B4 N4 1.562(3)
